data_4065084
loop_
_publ_author_name
'Melgarejo, Doris Y.'
'Chiarella, Gina M.'
'Fackler, John P.'

_publ_section_title
;
 Novel Mixed Coordination of N and C Donors to Gold--Gold Centers
;
_journal_issue 20
_journal_name_full Organometallics
_journal_page_first 5374
_journal_paper_doi 10.1021/om200556x
_journal_volume 30
_journal_year 2011
_chemical_formula_moiety 'C31 H35 Au N2 P, F6 P'
_chemical_formula_sum 'C31 H35 Au F6 N2 P2'
_chemical_formula_weight 808.52
_chemical_name_systematic
; 
 ? 
;
_space_group_IT_number 2
_symmetry_cell_setting triclinic
_symmetry_space_group_name_Hall '-P 1'
_symmetry_space_group_name_H-M 'P -1'
_atom_sites_solution_hydrogens geom
_atom_sites_solution_primary direct
_atom_sites_solution_secondary difmap
_audit_creation_method SHELXL-97
_cell_angle_alpha 92.895(17)
_cell_angle_beta 95.603(17)
_cell_angle_gamma 92.166(17)
_cell_formula_units_Z 2
_cell_length_a 8.594(8)
_cell_length_b 12.966(12)
_cell_length_c 14.062(14)
_cell_measurement_reflns_used 4368
_cell_measurement_temperature 213(2)
_cell_measurement_theta_max 23.16
_cell_measurement_theta_min 2.20
_cell_volume 1556(3)
_computing_cell_refinement 'SMART (Bruker, 2001)'
_computing_data_collection 'SMART (Bruker, 2001)'
_computing_data_reduction 'SMART (Bruker, 2001)'
_computing_molecular_graphics 'SHELXL97 (Sheldrick, 2008)'
_computing_publication_material 'SHELXL97 (Sheldrick, 2008)'
_computing_structure_refinement 'SHELXL-97 (Sheldrick, 1997)'
_computing_structure_solution 'SHELXS-97 (Sheldrick, 1990)'
_diffrn_ambient_temperature 213(2)
_diffrn_measured_fraction_theta_full 0.979
_diffrn_measured_fraction_theta_max 0.979
_diffrn_measurement_device_type 'Bruker SMART 1K CCD area-detector'
_diffrn_measurement_method 'phi and omega scans'
_diffrn_radiation_monochromator graphite
_diffrn_radiation_source 'fine-focus sealed tube'
_diffrn_radiation_type MoK\a
_diffrn_radiation_wavelength 0.71073
_diffrn_reflns_av_R_equivalents 0.0749
_diffrn_reflns_av_sigmaI/netI 0.1192
_diffrn_reflns_limit_h_max 10
_diffrn_reflns_limit_h_min -10
_diffrn_reflns_limit_k_max 15
_diffrn_reflns_limit_k_min -15
_diffrn_reflns_limit_l_max 16
_diffrn_reflns_limit_l_min -16
_diffrn_reflns_number 13076
_diffrn_reflns_theta_full 25.12
_diffrn_reflns_theta_max 25.12
_diffrn_reflns_theta_min 2.20
_exptl_absorpt_coefficient_mu 4.890
_exptl_absorpt_correction_T_max 0.7921
_exptl_absorpt_correction_T_min 0.4413
_exptl_absorpt_correction_type multi-scan
_exptl_absorpt_process_details 'SADABS; Sheldrick, 2004'
_exptl_crystal_colour colourless
_exptl_crystal_density_diffrn 1.726
_exptl_crystal_density_method 'not measured'
_exptl_crystal_description block
_exptl_crystal_F_000 796
_exptl_crystal_size_max 0.20
_exptl_crystal_size_mid 0.10
_exptl_crystal_size_min 0.05
_refine_diff_density_max 2.081
_refine_diff_density_min -2.321
_refine_diff_density_rms 0.208
_refine_ls_extinction_method none
_refine_ls_goodness_of_fit_ref 1.090
_refine_ls_hydrogen_treatment constr
_refine_ls_matrix_type full
_refine_ls_number_parameters 397
_refine_ls_number_reflns 5449
_refine_ls_number_restraints 5
_refine_ls_restrained_S_all 1.090
_refine_ls_R_factor_all 0.1051
_refine_ls_R_factor_gt 0.0613
_refine_ls_shift/su_max 0.001
_refine_ls_shift/su_mean 0.000
_refine_ls_structure_factor_coef Fsqd
_refine_ls_weighting_details 'calc w=1/[\s^2^(Fo^2^)+(0.0497P)^2^+0.0000P] where P=(Fo^2^+2Fc^2^)/3'
_refine_ls_weighting_scheme calc
_refine_ls_wR_factor_gt 0.1069
_refine_ls_wR_factor_ref 0.1280
_reflns_number_gt 3530
_reflns_number_total 5449
_reflns_threshold_expression >2sigma(I)
_cod_data_source_file om200556x_si_001.cif
_cod_data_source_block 4_Au_Form_Ylid_d16-p1
_cod_original_sg_symbol_H-M P-1
_cod_database_code 4065084

loop_
_symmetry_equiv_pos_as_xyz
'x, y, z'
'-x, -y, -z'

loop_
_atom_site_label
_atom_site_type_symbol
_atom_site_fract_x
_atom_site_fract_y
_atom_site_fract_z
_atom_site_U_iso_or_equiv
_atom_site_adp_type
_atom_site_occupancy
_atom_site_symmetry_multiplicity
_atom_site_calc_flag
_atom_site_refinement_flags
_atom_site_disorder_assembly
_atom_site_disorder_group
Au1 Au 0.58693(5) 0.23846(3) 0.73622(3) 0.03743(17) Uani 1 1 d . . .
P1 P 0.4008(3) 0.0154(2) 0.7437(2) 0.0394(7) Uani 1 1 d . . .
N1 N 0.6226(10) 0.3826(7) 0.6834(6) 0.037(2) Uani 1 1 d . . .
N2 N 0.6168(10) 0.4949(7) 0.8184(6) 0.042(2) Uani 1 1 d . . .
H2 H 0.6341 0.5591 0.8392 0.050 Uiso 1 1 calc R . .
C1 C 0.6419(11) 0.4712(9) 0.7275(8) 0.038(3) Uani 1 1 d . . .
H1 H 0.6776 0.5257 0.6925 0.046 Uiso 1 1 calc R . .
C2 C 0.6575(13) 0.3750(8) 0.5844(8) 0.037(3) Uani 1 1 d . . .
C3 C 0.5346(13) 0.3614(8) 0.5128(8) 0.036(3) Uani 1 1 d . . .
C4 C 0.5696(14) 0.3478(8) 0.4196(8) 0.044(3) Uani 1 1 d . . .
H4 H 0.4877 0.3361 0.3704 0.053 Uiso 1 1 calc R . .
C5 C 0.7203(16) 0.3508(9) 0.3970(8) 0.049(3) Uani 1 1 d . . .
H5 H 0.7411 0.3419 0.3328 0.058 Uiso 1 1 calc R . .
C6 C 0.8428(15) 0.3668(9) 0.4685(9) 0.049(3) Uani 1 1 d . . .
H6 H 0.9464 0.3700 0.4523 0.059 Uiso 1 1 calc R . .
C7 C 0.8141(13) 0.3782(8) 0.5633(8) 0.041(3) Uani 1 1 d . . .
C8 C 0.3651(13) 0.3638(9) 0.5367(8) 0.052(3) Uani 1 1 d . . .
H8A H 0.2954 0.3426 0.4800 0.078 Uiso 1 1 calc R . .
H8B H 0.3427 0.4334 0.5583 0.078 Uiso 1 1 calc R . .
H8C H 0.3495 0.3169 0.5868 0.078 Uiso 1 1 calc R . .
C9 C 0.9479(13) 0.3929(11) 0.6414(9) 0.063(4) Uani 1 1 d . . .
H9A H 0.9575 0.4648 0.6645 0.094 Uiso 1 1 calc R . .
H9B H 1.0442 0.3733 0.6161 0.094 Uiso 1 1 calc R . .
H9C H 0.9278 0.3498 0.6937 0.094 Uiso 1 1 calc R . .
C10 C 0.5637(13) 0.4232(8) 0.8846(7) 0.035(3) Uani 1 1 d . . .
C11 C 0.6736(13) 0.3831(9) 0.9504(8) 0.047(3) Uani 1 1 d . . .
C12 C 0.6195(15) 0.3176(9) 1.0134(8) 0.053(3) Uani 1 1 d . . .
H12 H 0.6916 0.2869 1.0567 0.063 Uiso 1 1 calc R . .
C13 C 0.4632(16) 0.2953(9) 1.0154(8) 0.055(3) Uani 1 1 d . . .
H13 H 0.4288 0.2521 1.0616 0.066 Uiso 1 1 calc R . .
C14 C 0.3559(14) 0.3361(9) 0.9496(8) 0.048(3) Uani 1 1 d . . .
H14 H 0.2488 0.3185 0.9500 0.057 Uiso 1 1 calc R . .
C15 C 0.4040(13) 0.4027(8) 0.8830(7) 0.039(3) Uani 1 1 d . . .
C16 C 0.8449(13) 0.4103(10) 0.9480(9) 0.065(4) Uani 1 1 d . . .
H16A H 0.9058 0.3711 0.9941 0.098 Uiso 1 1 calc R . .
H16B H 0.8644 0.4837 0.9638 0.098 Uiso 1 1 calc R . .
H16C H 0.8748 0.3938 0.8844 0.098 Uiso 1 1 calc R . .
C17 C 0.2869(14) 0.4485(10) 0.8141(9) 0.065(4) Uani 1 1 d . . .
H17A H 0.2973 0.5233 0.8217 0.097 Uiso 1 1 calc R . .
H17B H 0.1824 0.4257 0.8265 0.097 Uiso 1 1 calc R . .
H17C H 0.3048 0.4264 0.7493 0.097 Uiso 1 1 calc R . .
C18 C 0.5762(13) 0.0917(9) 0.7779(9) 0.052(3) Uani 1 1 d . . .
H18A H 0.6629 0.0555 0.7528 0.062 Uiso 1 1 calc R . .
H18B H 0.5947 0.0942 0.8478 0.062 Uiso 1 1 calc R . .
C19 C 0.4295(13) -0.1147(8) 0.7789(8) 0.051(3) Uani 1 1 d . . .
H19A H 0.3309 -0.1544 0.7685 0.076 Uiso 1 1 calc R . .
H19B H 0.4680 -0.1133 0.8462 0.076 Uiso 1 1 calc R . .
H19C H 0.5052 -0.1463 0.7411 0.076 Uiso 1 1 calc R . .
C20 C 0.3369(12) 0.0093(8) 0.6187(7) 0.039(3) Uani 1 1 d . . .
C21 C 0.3755(14) 0.0842(8) 0.5576(8) 0.050(3) Uani 1 1 d . . .
H21 H 0.4486 0.1381 0.5791 0.060 Uiso 1 1 calc R . .
C22 C 0.3057(16) 0.0794(10) 0.4644(9) 0.062(4) Uani 1 1 d . . .
H22 H 0.3294 0.1320 0.4239 0.074 Uiso 1 1 calc R . .
C23 C 0.2046(15) 0.0011(10) 0.4303(9) 0.059(4) Uani 1 1 d . . .
H23 H 0.1582 -0.0011 0.3668 0.071 Uiso 1 1 calc R . .
C24 C 0.1711(15) -0.0749(10) 0.4898(9) 0.063(4) Uani 1 1 d . . .
H24 H 0.1036 -0.1311 0.4662 0.076 Uiso 1 1 calc R . .
C25 C 0.2334(15) -0.0706(9) 0.5820(9) 0.059(4) Uani 1 1 d . . .
H25 H 0.2060 -0.1229 0.6220 0.071 Uiso 1 1 calc R . .
C26 C 0.2458(14) 0.0639(9) 0.8078(8) 0.044(3) Uani 1 1 d U . .
C27 C 0.1234(15) 0.1170(9) 0.7620(9) 0.055(3) Uani 1 1 d U . .
H27 H 0.1224 0.1279 0.6964 0.066 Uiso 1 1 calc R . .
C28 C 0.0047(16) 0.1533(11) 0.8113(11) 0.071(4) Uani 1 1 d . . .
H28 H -0.0774 0.1876 0.7789 0.085 Uiso 1 1 calc R . .
C29 C 0.0050(18) 0.1402(12) 0.9055(12) 0.076(4) Uani 1 1 d . . .
H29 H -0.0758 0.1669 0.9387 0.091 Uiso 1 1 calc R . .
C30 C 0.122(2) 0.0884(11) 0.9542(10) 0.073(4) Uani 1 1 d . . .
H30 H 0.1206 0.0786 1.0199 0.087 Uiso 1 1 calc R . .
C31 C 0.2422(16) 0.0506(10) 0.9045(9) 0.063(4) Uani 1 1 d . . .
H31 H 0.3226 0.0153 0.9374 0.076 Uiso 1 1 calc R . .
P2 P 0.0877(4) 0.2497(3) 0.2195(2) 0.0466(8) Uani 1 1 d D . .
F2 F 0.1593(11) 0.1407(7) 0.2021(7) 0.111(3) Uani 1 1 d . A .
F1 F 0.0231(13) 0.3586(7) 0.2379(8) 0.134(4) Uani 1 1 d . A .
F3 F 0.098(4) 0.236(2) 0.3295(11) 0.111(6) Uani 0.443(10) 1 d PD A 1
F4 F 0.099(6) 0.267(4) 0.1122(13) 0.114(9) Uani 0.443(10) 1 d PD A 1
F5 F 0.266(3) 0.289(3) 0.230(2) 0.125(9) Uani 0.443(10) 1 d PD A 1
F6 F -0.0899(18) 0.224(2) 0.2093(19) 0.104(5) Uani 0.443(10) 1 d PD A 1
F3A F 0.001(3) 0.1970(17) 0.2983(13) 0.111(6) Uani 0.557(10) 1 d PD A 2
F4A F 0.165(5) 0.301(3) 0.1372(13) 0.114(9) Uani 0.557(10) 1 d PD A 2
F5A F 0.238(3) 0.285(2) 0.2887(17) 0.125(9) Uani 0.557(10) 1 d PD A 2
F6A F -0.0467(19) 0.2050(16) 0.1420(13) 0.104(5) Uani 0.557(10) 1 d PD A 2

loop_
_atom_site_aniso_label
_atom_site_aniso_U_11
_atom_site_aniso_U_22
_atom_site_aniso_U_33
_atom_site_aniso_U_23
_atom_site_aniso_U_13
_atom_site_aniso_U_12
Au1 0.0398(3) 0.0312(3) 0.0411(3) 0.00443(18) 0.00418(18) -0.00449(18)
P1 0.0428(19) 0.0303(16) 0.0467(17) 0.0102(14) 0.0100(14) -0.0033(14)
N1 0.045(6) 0.026(5) 0.040(5) -0.002(4) 0.006(4) 0.003(4)
N2 0.049(6) 0.031(5) 0.045(6) -0.009(4) 0.011(5) -0.007(4)
C1 0.024(6) 0.043(8) 0.048(7) -0.001(6) 0.010(5) 0.005(5)
C2 0.038(7) 0.023(6) 0.050(7) 0.005(5) 0.006(6) -0.006(5)
C3 0.041(7) 0.024(6) 0.043(7) -0.004(5) 0.009(6) -0.002(5)
C4 0.050(8) 0.037(7) 0.043(7) -0.007(6) -0.007(6) 0.001(6)
C5 0.073(10) 0.044(8) 0.035(7) 0.014(6) 0.026(7) 0.012(7)
C6 0.050(8) 0.045(8) 0.057(8) 0.013(6) 0.024(7) 0.003(6)
C7 0.046(8) 0.035(7) 0.045(7) 0.013(5) 0.013(6) 0.005(6)
C8 0.056(8) 0.040(7) 0.057(8) 0.002(6) -0.008(6) -0.008(6)
C9 0.034(8) 0.089(11) 0.067(9) 0.014(8) 0.010(7) 0.004(7)
C10 0.046(7) 0.032(6) 0.026(6) 0.003(5) 0.006(5) -0.005(5)
C11 0.038(7) 0.048(8) 0.052(7) -0.005(6) -0.001(6) -0.006(6)
C12 0.052(9) 0.051(8) 0.055(8) 0.001(7) 0.003(7) 0.012(7)
C13 0.077(10) 0.057(8) 0.035(7) 0.010(6) 0.018(7) 0.008(7)
C14 0.050(8) 0.049(8) 0.045(7) 0.000(6) 0.015(6) -0.002(6)
C15 0.039(7) 0.043(7) 0.036(6) -0.015(5) 0.009(5) 0.005(6)
C16 0.046(8) 0.065(9) 0.079(9) 0.000(7) -0.015(7) -0.010(7)
C17 0.051(8) 0.080(10) 0.061(8) 0.005(8) -0.007(7) 0.011(7)
C18 0.048(8) 0.045(8) 0.062(8) 0.020(6) 0.002(6) -0.004(6)
C19 0.054(8) 0.027(6) 0.073(8) 0.017(6) 0.006(7) 0.005(6)
C20 0.031(6) 0.035(7) 0.051(7) 0.004(6) 0.004(5) -0.001(5)
C21 0.055(8) 0.033(7) 0.060(8) 0.003(6) 0.010(7) -0.012(6)
C22 0.086(11) 0.055(9) 0.046(8) 0.006(7) 0.016(7) 0.004(8)
C23 0.069(10) 0.058(9) 0.047(8) -0.011(7) -0.005(7) 0.001(8)
C24 0.067(10) 0.059(9) 0.060(9) -0.001(7) -0.004(7) -0.007(7)
C25 0.064(9) 0.045(8) 0.069(9) 0.015(7) 0.007(7) -0.006(7)
C26 0.052(8) 0.038(7) 0.042(7) 0.010(5) 0.001(6) -0.014(6)
C27 0.058(9) 0.048(8) 0.059(8) -0.001(6) 0.007(7) -0.003(6)
C28 0.054(9) 0.074(11) 0.087(11) -0.003(9) 0.017(8) 0.007(8)
C29 0.070(11) 0.067(11) 0.098(13) -0.009(9) 0.049(10) -0.011(9)
C30 0.095(12) 0.063(10) 0.066(9) -0.005(8) 0.048(9) -0.016(9)
C31 0.071(10) 0.066(10) 0.055(8) 0.006(7) 0.014(7) -0.004(8)
P2 0.0461(19) 0.050(2) 0.044(2) 0.0060(16) 0.0067(16) -0.0060(16)
F2 0.129(8) 0.067(6) 0.139(8) 0.004(6) 0.011(6) 0.025(6)
F1 0.174(10) 0.085(7) 0.156(9) 0.003(7) 0.062(8) 0.063(7)
F3 0.14(2) 0.121(17) 0.081(11) 0.023(10) 0.040(12) -0.014(12)
F4 0.16(3) 0.10(2) 0.085(10) 0.016(12) 0.051(16) -0.016(14)
F5 0.135(12) 0.091(8) 0.13(2) 0.016(19) -0.094(16) -0.025(9)
F6 0.071(10) 0.122(12) 0.110(15) -0.014(13) -0.018(10) -0.012(9)
F3A 0.14(2) 0.121(17) 0.081(11) 0.023(10) 0.040(12) -0.014(12)
F4A 0.16(3) 0.10(2) 0.085(10) 0.016(12) 0.051(16) -0.016(14)
F5A 0.135(12) 0.091(8) 0.13(2) 0.016(19) -0.094(16) -0.025(9)
F6A 0.071(10) 0.122(12) 0.110(15) -0.014(13) -0.018(10) -0.012(9)

loop_
_atom_type_symbol
_atom_type_description
_atom_type_scat_dispersion_real
_atom_type_scat_dispersion_imag
_atom_type_scat_source
C C 0.0033 0.0016 'International Tables Vol C Tables 4.2.6.8 and 6.1.1.4'
H H 0.0000 0.0000 'International Tables Vol C Tables 4.2.6.8 and 6.1.1.4'
Au Au -2.0133 8.8022 'International Tables Vol C Tables 4.2.6.8 and 6.1.1.4'
F F 0.0171 0.0103 'International Tables Vol C Tables 4.2.6.8 and 6.1.1.4'
N N 0.0061 0.0033 'International Tables Vol C Tables 4.2.6.8 and 6.1.1.4'
P P 0.1023 0.0942 'International Tables Vol C Tables 4.2.6.8 and 6.1.1.4'

loop_
_geom_angle_atom_site_label_1
_geom_angle_atom_site_label_2
_geom_angle_atom_site_label_3
_geom_angle
C18 Au1 N1 172.3(4)
C18 P1 C20 115.0(5)
C18 P1 C26 109.5(6)
C20 P1 C26 108.4(5)
C18 P1 C19 108.9(5)
C20 P1 C19 107.9(5)
C26 P1 C19 106.8(5)
C1 N1 C2 117.4(9)
C1 N1 Au1 129.9(7)
C2 N1 Au1 111.7(6)
C1 N2 C10 125.6(9)
C1 N2 H2 117.2
C10 N2 H2 117.2
N1 C1 N2 127.0(10)
N1 C1 H1 116.5
N2 C1 H1 116.5
C3 C2 C7 121.5(10)
C3 C2 N1 118.8(9)
C7 C2 N1 119.7(9)
C4 C3 C2 118.2(10)
C4 C3 C8 121.1(10)
C2 C3 C8 120.8(10)
C5 C4 C3 121.6(11)
C5 C4 H4 119.2
C3 C4 H4 119.2
C4 C5 C6 120.2(10)
C4 C5 H5 119.9
C6 C5 H5 119.9
C7 C6 C5 120.5(11)
C7 C6 H6 119.7
C5 C6 H6 119.7
C6 C7 C2 118.0(11)
C6 C7 C9 120.5(10)
C2 C7 C9 121.5(10)
C3 C8 H8A 109.5
C3 C8 H8B 109.5
H8A C8 H8B 109.5
C3 C8 H8C 109.5
H8A C8 H8C 109.5
H8B C8 H8C 109.5
C7 C9 H9A 109.5
C7 C9 H9B 109.5
H9A C9 H9B 109.5
C7 C9 H9C 109.5
H9A C9 H9C 109.5
H9B C9 H9C 109.5
C15 C10 C11 123.3(10)
C15 C10 N2 117.9(9)
C11 C10 N2 118.7(10)
C12 C11 C10 117.3(10)
C12 C11 C16 122.8(11)
C10 C11 C16 119.9(11)
C11 C12 C13 121.8(11)
C11 C12 H12 119.1
C13 C12 H12 119.1
C12 C13 C14 120.0(11)
C12 C13 H13 120.0
C14 C13 H13 120.0
C13 C14 C15 120.8(11)
C13 C14 H14 119.6
C15 C14 H14 119.6
C10 C15 C14 116.7(10)
C10 C15 C17 122.9(10)
C14 C15 C17 120.4(11)
C11 C16 H16A 109.5
C11 C16 H16B 109.5
H16A C16 H16B 109.5
C11 C16 H16C 109.5
H16A C16 H16C 109.5
H16B C16 H16C 109.5
C15 C17 H17A 109.5
C15 C17 H17B 109.5
H17A C17 H17B 109.5
C15 C17 H17C 109.5
H17A C17 H17C 109.5
H17B C17 H17C 109.5
P1 C18 Au1 118.1(6)
P1 C18 H18A 107.8
Au1 C18 H18A 107.8
P1 C18 H18B 107.8
Au1 C18 H18B 107.8
H18A C18 H18B 107.1
P1 C19 H19A 109.5
P1 C19 H19B 109.5
H19A C19 H19B 109.5
P1 C19 H19C 109.5
H19A C19 H19C 109.5
H19B C19 H19C 109.5
C21 C20 C25 117.7(10)
C21 C20 P1 123.7(9)
C25 C20 P1 118.4(8)
C20 C21 C22 119.5(11)
C20 C21 H21 120.2
C22 C21 H21 120.2
C23 C22 C21 121.7(12)
C23 C22 H22 119.1
C21 C22 H22 119.1
C22 C23 C24 118.6(12)
C22 C23 H23 120.7
C24 C23 H23 120.7
C25 C24 C23 121.1(13)
C25 C24 H24 119.5
C23 C24 H24 119.5
C24 C25 C20 121.2(11)
C24 C25 H25 119.4
C20 C25 H25 119.4
C31 C26 C27 117.1(12)
C31 C26 P1 121.4(10)
C27 C26 P1 121.4(9)
C28 C27 C26 121.1(12)
C28 C27 H27 119.4
C26 C27 H27 119.4
C29 C28 C27 120.5(14)
C29 C28 H28 119.8
C27 C28 H28 119.8
C28 C29 C30 120.9(14)
C28 C29 H29 119.5
C30 C29 H29 119.5
C29 C30 C31 119.0(13)
C29 C30 H30 120.5
C31 C30 H30 120.5
C26 C31 C30 121.3(14)
C26 C31 H31 119.3
C30 C31 H31 119.3
F6 P2 F4 96(2)
F6 P2 F1 78.9(11)
F4 P2 F1 93(2)
F6 P2 F3 91.3(13)
F4 P2 F3 173(2)
F1 P2 F3 88.6(13)
F6 P2 F4A 120.1(17)
F1 P2 F4A 84.1(17)
F3 P2 F4A 145.4(13)
F6 P2 F3A 56.7(12)
F4 P2 F3A 148.7(14)
F1 P2 F3A 95.5(10)
F4A P2 F3A 176.8(14)
F6 P2 F2 103.0(11)
F4 P2 F2 88(2)
F1 P2 F2 178.0(6)
F3 P2 F2 91.0(13)
F4A P2 F2 95.2(17)
F3A P2 F2 85.4(10)
F4 P2 F6A 59.9(15)
F1 P2 F6A 98.3(9)
F3 P2 F6A 126.6(12)
F4A P2 F6A 87.9(12)
F3A P2 F6A 89.0(10)
F2 P2 F6A 83.5(9)
F6 P2 F5A 147.0(13)
F4 P2 F5A 115.6(17)
F1 P2 F5A 88.6(13)
F3 P2 F5A 57.7(12)
F4A P2 F5A 88.3(14)
F3A P2 F5A 94.8(11)
F2 P2 F5A 89.5(13)
F6A P2 F5A 171.8(14)
F6 P2 F5 173.6(19)
F4 P2 F5 83.2(18)
F1 P2 F5 94.8(17)
F3 P2 F5 89.9(13)
F4A P2 F5 57.2(16)
F3A P2 F5 125.9(12)
F2 P2 F5 83.2(16)
F6A P2 F5 141.2(13)

loop_
_geom_bond_atom_site_label_1
_geom_bond_atom_site_label_2
_geom_bond_distance
Au1 C18 2.020(11)
Au1 N1 2.069(8)
P1 C18 1.783(11)
P1 C20 1.787(11)
P1 C26 1.795(13)
P1 C19 1.800(10)
N1 C1 1.274(13)
N1 C2 1.452(13)
N2 C1 1.339(12)
N2 C10 1.442(12)
N2 H2 0.8700
C1 H1 0.9400
C2 C3 1.386(14)
C2 C7 1.405(14)
C3 C4 1.377(14)
C3 C8 1.527(15)
C4 C5 1.363(15)
C4 H4 0.9400
C5 C6 1.385(16)
C5 H5 0.9400
C6 C7 1.382(15)
C6 H6 0.9400
C7 C9 1.509(15)
C8 H8A 0.9700
C8 H8B 0.9700
C8 H8C 0.9700
C9 H9A 0.9700
C9 H9B 0.9700
C9 H9C 0.9700
C10 C15 1.386(14)
C10 C11 1.390(14)
C11 C12 1.359(15)
C11 C16 1.505(15)
C12 C13 1.367(16)
C12 H12 0.9400
C13 C14 1.380(15)
C13 H13 0.9400
C14 C15 1.388(14)
C14 H14 0.9400
C15 C17 1.489(15)
C16 H16A 0.9700
C16 H16B 0.9700
C16 H16C 0.9700
C17 H17A 0.9700
C17 H17B 0.9700
C17 H17C 0.9700
C18 H18A 0.9800
C18 H18B 0.9800
C19 H19A 0.9700
C19 H19B 0.9700
C19 H19C 0.9700
C20 C21 1.381(14)
C20 C25 1.386(15)
C21 C22 1.384(16)
C21 H21 0.9400
C22 C23 1.348(17)
C22 H22 0.9400
C23 C24 1.365(17)
C23 H23 0.9400
C24 C25 1.352(16)
C24 H24 0.9400
C25 H25 0.9400
C26 C31 1.383(15)
C26 C27 1.401(15)
C27 C28 1.372(17)
C27 H27 0.9400
C28 C29 1.344(18)
C28 H28 0.9400
C29 C30 1.375(19)
C29 H29 0.9400
C30 C31 1.394(18)
C30 H30 0.9400
C31 H31 0.9400
P2 F6 1.542(15)
P2 F4 1.549(16)
P2 F1 1.555(9)
P2 F3 1.561(15)
P2 F4A 1.558(13)
P2 F3A 1.564(13)
P2 F2 1.580(9)
P2 F6A 1.581(12)
P2 F5A 1.578(13)
P2 F5 1.590(17)

loop_
_geom_torsion_atom_site_label_1
_geom_torsion_atom_site_label_2
_geom_torsion_atom_site_label_3
_geom_torsion_atom_site_label_4
_geom_torsion
C2 N1 C1 N2 -179.9(10)
Au1 N1 C1 N2 -12.6(16)
C10 N2 C1 N1 0.6(17)
C1 N1 C2 C3 -107.8(11)
Au1 N1 C2 C3 82.7(10)
C1 N1 C2 C7 74.2(13)
Au1 N1 C2 C7 -95.3(9)
C7 C2 C3 C4 1.9(15)
N1 C2 C3 C4 -176.0(9)
C7 C2 C3 C8 -176.8(10)
N1 C2 C3 C8 5.3(14)
C2 C3 C4 C5 -2.1(16)
C8 C3 C4 C5 176.6(10)
C3 C4 C5 C6 0.6(17)
C4 C5 C6 C7 1.1(17)
C5 C6 C7 C2 -1.2(16)
C5 C6 C7 C9 178.4(11)
C3 C2 C7 C6 -0.3(16)
N1 C2 C7 C6 177.6(9)
C3 C2 C7 C9 -179.9(10)
N1 C2 C7 C9 -2.0(15)
C1 N2 C10 C15 -84.9(13)
C1 N2 C10 C11 98.8(12)
C15 C10 C11 C12 2.4(17)
N2 C10 C11 C12 178.5(10)
C15 C10 C11 C16 -179.3(10)
N2 C10 C11 C16 -3.2(16)
C10 C11 C12 C13 -2.9(18)
C16 C11 C12 C13 178.9(12)
C11 C12 C13 C14 2.8(18)
C12 C13 C14 C15 -2.2(18)
C11 C10 C15 C14 -1.9(16)
N2 C10 C15 C14 -177.9(9)
C11 C10 C15 C17 178.1(11)
N2 C10 C15 C17 2.1(15)
C13 C14 C15 C10 1.7(16)
C13 C14 C15 C17 -178.3(11)
C20 P1 C18 Au1 52.9(9)
C26 P1 C18 Au1 -69.5(8)
C19 P1 C18 Au1 174.1(6)
C18 P1 C20 C21 -24.6(12)
C26 P1 C20 C21 98.4(10)
C19 P1 C20 C21 -146.3(10)
C18 P1 C20 C25 160.5(9)
C26 P1 C20 C25 -76.5(10)
C19 P1 C20 C25 38.8(11)
C25 C20 C21 C22 2.6(17)
P1 C20 C21 C22 -172.3(9)
C20 C21 C22 C23 -2(2)
C21 C22 C23 C24 0(2)
C22 C23 C24 C25 2(2)
C23 C24 C25 C20 -2(2)
C21 C20 C25 C24 -0.6(19)
P1 C20 C25 C24 174.6(10)
C18 P1 C26 C31 -72.0(10)
C20 P1 C26 C31 161.7(9)
C19 P1 C26 C31 45.7(11)
C18 P1 C26 C27 108.0(10)
C20 P1 C26 C27 -18.3(11)
C19 P1 C26 C27 -134.3(10)
C31 C26 C27 C28 -0.4(18)
P1 C26 C27 C28 179.6(10)
C26 C27 C28 C29 1(2)
C27 C28 C29 C30 -1(2)
C28 C29 C30 C31 1(2)
C27 C26 C31 C30 0.0(18)
P1 C26 C31 C30 180.0(10)
C29 C30 C31 C26 0(2)
